data_2218493
loop_
_publ_author_name
'Shan, Shang'
'Tian, Yu-Liang'
'Wang, Shan-Heng'
'Wang, Wen-Long'
'Xu, Ying-Li'

_publ_section_title
;
 (<i>E</i>)-Methyl 1,3-thiazol-2-yl ketone 2,4-dinitrophenylhydrazone
;
_journal_coeditor_code OM2236
_journal_issue 6
_journal_name_full 'Acta Crystallographica Section E'
_journal_page_first o1156
_journal_paper_doi 10.1107/S1600536808015298
_journal_volume 64
_journal_year 2008
_chemical_formula_iupac 'C11 H9 N5 O4 S'
_chemical_formula_moiety 'C11 H9 N5 O4 S'
_chemical_formula_sum 'C11 H9 N5 O4 S'
_chemical_formula_weight 307.29
_chemical_name_systematic
;
(<i>E</i>)-Methyl 1,3-thiazol-2-yl ketone 2,4-dinitrophenylhydrazone
;
_space_group_IT_number 14
_symmetry_cell_setting monoclinic
_symmetry_space_group_name_Hall '-P 2ybc'
_symmetry_space_group_name_H-M 'P 1 21/c 1'
_atom_sites_solution_hydrogens geom
_atom_sites_solution_primary direct
_atom_sites_solution_secondary difmap
_audit_creation_method SHELXL-97
_cell_angle_alpha 90.00
_cell_angle_beta 92.610(2)
_cell_angle_gamma 90.00
_cell_formula_units_Z 4
_cell_length_a 8.0126(5)
_cell_length_b 7.3239(4)
_cell_length_c 21.8683(12)
_cell_measurement_reflns_used 5366
_cell_measurement_temperature 295(2)
_cell_measurement_theta_max 25.5
_cell_measurement_theta_min 3.1
_cell_volume 1281.98(13)
_computing_cell_refinement 'PROCESS-AUTO (Rigaku, 1998)'
_computing_data_collection 'PROCESS-AUTO (Rigaku, 1998)'
_computing_data_reduction 'CrystalStructure (Rigaku/MSC, 2002)'
_computing_molecular_graphics 'ORTEP-3 for Windows (Farrugia, 1997)'
_computing_publication_material 'WinGX (Farrugia, 1999)'
_computing_structure_refinement 'SHELXL97 (Sheldrick, 2008)'
_computing_structure_solution 'SIR92 (Altomare <i>et al.</i>,  1993)'
_diffrn_ambient_temperature 295(2)
_diffrn_detector_area_resol_mean 10.00
_diffrn_measured_fraction_theta_full 0.999
_diffrn_measured_fraction_theta_max 0.999
_diffrn_measurement_device_type 'Rigaku R-AXIS RAPID IP'
_diffrn_measurement_method \w
_diffrn_radiation_monochromator graphite
_diffrn_radiation_source 'fine-focus sealed tube'
_diffrn_radiation_type MoK\a
_diffrn_radiation_wavelength 0.71073
_diffrn_reflns_av_R_equivalents 0.0388
_diffrn_reflns_av_sigmaI/netI 0.0332
_diffrn_reflns_limit_h_max 10
_diffrn_reflns_limit_h_min -10
_diffrn_reflns_limit_k_max 8
_diffrn_reflns_limit_k_min -9
_diffrn_reflns_limit_l_max 28
_diffrn_reflns_limit_l_min -28
_diffrn_reflns_number 12253
_diffrn_reflns_theta_full 27.48
_diffrn_reflns_theta_max 27.48
_diffrn_reflns_theta_min 3.09
_diffrn_standards_interval_count 0
_diffrn_standards_interval_time 0
_diffrn_standards_number 0
_exptl_absorpt_coefficient_mu 0.278
_exptl_absorpt_correction_type none
_exptl_crystal_colour orange
_exptl_crystal_density_diffrn 1.592
_exptl_crystal_density_method 'not measured'
_exptl_crystal_description prism
_exptl_crystal_F_000 632
_exptl_crystal_size_max 0.46
_exptl_crystal_size_mid 0.42
_exptl_crystal_size_min 0.36
_refine_diff_density_max 0.223
_refine_diff_density_min -0.192
_refine_ls_extinction_coef 0.029(3)
_refine_ls_extinction_expression Fc^*^=kFc[1+0.001xFc^2^\l^3^/sin(2\q)]^-1/4^
_refine_ls_extinction_method 'SHELXL97 (Sheldrick, 2008)'
_refine_ls_goodness_of_fit_ref 1.111
_refine_ls_hydrogen_treatment constr
_refine_ls_matrix_type full
_refine_ls_number_parameters 192
_refine_ls_number_reflns 2943
_refine_ls_number_restraints 0
_refine_ls_restrained_S_all 1.111
_refine_ls_R_factor_all 0.0697
_refine_ls_R_factor_gt 0.0378
_refine_ls_shift/su_max 0.000
_refine_ls_shift/su_mean 0.000
_refine_ls_structure_factor_coef Fsqd
_refine_ls_weighting_details 'calc w=1/[\s^2^(Fo^2^)+(0.0544P)^2^+0.1169P] where P=(Fo^2^+2Fc^2^)/3'
_refine_ls_weighting_scheme calc
_refine_ls_wR_factor_gt 0.0941
_refine_ls_wR_factor_ref 0.1190
_reflns_number_gt 1845
_reflns_number_total 2943
_reflns_threshold_expression I>2\s(I)
_cod_data_source_file om2236.cif
_cod_data_source_block I
_cod_original_sg_symbol_H-M 'P 21/c'
_cod_database_code 2218493
_cod_database_fobs_code 2218493

loop_
_symmetry_equiv_pos_as_xyz
'x, y, z'
'-x, y+1/2, -z+1/2'
'-x, -y, -z'
'x, -y-1/2, z-1/2'

loop_
_atom_site_type_symbol
_atom_site_label
_atom_site_fract_x
_atom_site_fract_y
_atom_site_fract_z
_atom_site_U_iso_or_equiv
_atom_site_adp_type
_atom_site_calc_flag
_atom_site_refinement_flags
_atom_site_occupancy
S S1 0.18922(7) 0.17161(8) 0.69372(2) 0.0610(2) Uani d . 1
N N1 0.3851(2) 0.1710(2) 0.39844(7) 0.0550(4) Uani d . 1
N N2 0.9262(2) 0.3699(2) 0.33512(8) 0.0614(5) Uani d . 1
N N3 0.49462(19) 0.2538(2) 0.52598(6) 0.0488(4) Uani d . 1
H H3 0.3946 0.2130 0.5201 0.059 Uiso calc R 1
N N4 0.5583(2) 0.2973(2) 0.58348(7) 0.0523(4) Uani d . 1
N N5 0.20975(19) 0.1562(2) 0.57733(7) 0.0508(4) Uani d . 1
O O1 0.28243(18) 0.1495(2) 0.43763(7) 0.0762(5) Uani d . 1
O O2 0.35547(19) 0.1322(2) 0.34454(7) 0.0777(5) Uani d . 1
O O3 0.8766(2) 0.3374(3) 0.28262(7) 0.0865(5) Uani d . 1
O O4 1.0639(2) 0.4328(2) 0.34849(8) 0.0820(5) Uani d . 1
C C1 0.5967(2) 0.2783(2) 0.47889(8) 0.0436(4) Uani d . 1
C C2 0.5482(2) 0.2422(2) 0.41680(8) 0.0439(4) Uani d . 1
C C3 0.6570(2) 0.2710(2) 0.37046(8) 0.0475(4) Uani d . 1
H H3A 0.6232 0.2463 0.3301 0.057 Uiso calc R 1
C C4 0.8131(2) 0.3355(2) 0.38400(8) 0.0487(5) Uani d . 1
C C5 0.8673(2) 0.3689(3) 0.44448(9) 0.0565(5) Uani d . 1
H H5 0.9754 0.4101 0.4534 0.068 Uiso calc R 1
C C6 0.7610(2) 0.3408(3) 0.49027(8) 0.0531(5) Uani d . 1
H H6 0.7982 0.3638 0.5304 0.064 Uiso calc R 1
C C7 0.4663(2) 0.2727(3) 0.62965(8) 0.0498(4) Uani d . 1
C C8 0.2965(2) 0.2023(2) 0.62794(8) 0.0469(4) Uani d . 1
C C9 0.0559(3) 0.0960(3) 0.59096(9) 0.0571(5) Uani d . 1
H H9 -0.0221 0.0579 0.5608 0.069 Uiso calc R 1
C C10 0.0226(3) 0.0947(3) 0.65099(10) 0.0622(5) Uani d . 1
H H10 -0.0778 0.0568 0.6666 0.075 Uiso calc R 1
C C11 0.5480(3) 0.3213(3) 0.69085(9) 0.0675(6) Uani d . 1
H H11A 0.6545 0.3770 0.6849 0.101 Uiso calc R 1
H H11B 0.5635 0.2127 0.7150 0.101 Uiso calc R 1
H H11C 0.4781 0.4052 0.7116 0.101 Uiso calc R 1

loop_
_atom_site_aniso_label
_atom_site_aniso_U_11
_atom_site_aniso_U_22
_atom_site_aniso_U_33
_atom_site_aniso_U_12
_atom_site_aniso_U_13
_atom_site_aniso_U_23
S1 0.0664(4) 0.0751(4) 0.0428(3) 0.0004(3) 0.0172(2) -0.0027(2)
N1 0.0516(9) 0.0714(11) 0.0421(9) -0.0039(8) 0.0013(7) 0.0003(8)
N2 0.0643(11) 0.0655(11) 0.0558(11) -0.0015(9) 0.0195(9) 0.0047(9)
N3 0.0477(8) 0.0626(10) 0.0361(8) -0.0014(7) 0.0045(7) -0.0016(7)
N4 0.0549(10) 0.0648(10) 0.0371(8) -0.0011(8) 0.0022(7) -0.0041(7)
N5 0.0541(9) 0.0563(9) 0.0424(9) 0.0006(7) 0.0060(7) 0.0014(7)
O1 0.0560(9) 0.1221(14) 0.0507(9) -0.0217(8) 0.0066(7) -0.0024(8)
O2 0.0684(9) 0.1195(13) 0.0448(8) -0.0168(8) -0.0027(7) -0.0133(8)
O3 0.0966(12) 0.1204(14) 0.0444(9) -0.0222(10) 0.0232(8) -0.0015(9)
O4 0.0623(10) 0.1066(13) 0.0786(11) -0.0139(9) 0.0215(8) 0.0070(10)
C1 0.0478(10) 0.0452(9) 0.0382(9) 0.0027(8) 0.0062(8) 0.0007(8)
C2 0.0456(10) 0.0477(10) 0.0385(9) 0.0024(8) 0.0026(8) 0.0017(8)
C3 0.0560(11) 0.0490(10) 0.0377(9) 0.0027(9) 0.0036(8) 0.0003(8)
C4 0.0529(11) 0.0519(10) 0.0424(10) 0.0016(9) 0.0124(8) 0.0016(8)
C5 0.0512(11) 0.0659(12) 0.0529(11) -0.0090(9) 0.0073(9) -0.0066(10)
C6 0.0510(11) 0.0671(12) 0.0412(10) -0.0063(9) 0.0031(8) -0.0078(9)
C7 0.0556(11) 0.0570(11) 0.0373(9) 0.0036(9) 0.0064(8) -0.0005(8)
C8 0.0548(11) 0.0487(10) 0.0379(9) 0.0054(8) 0.0088(8) 0.0017(8)
C9 0.0526(11) 0.0641(12) 0.0551(12) -0.0006(10) 0.0069(9) -0.0011(10)
C10 0.0585(12) 0.0690(13) 0.0607(13) -0.0011(10) 0.0186(10) -0.0012(11)
C11 0.0678(14) 0.0945(16) 0.0401(11) -0.0064(12) 0.0029(10) -0.0083(10)

loop_
_atom_type_symbol
_atom_type_description
_atom_type_scat_dispersion_real
_atom_type_scat_dispersion_imag
_atom_type_scat_source
C C 0.0033 0.0016 'International Tables Vol C Tables 4.2.6.8 and 6.1.1.4'
H H 0.0000 0.0000 'International Tables Vol C Tables 4.2.6.8 and 6.1.1.4'
N N 0.0061 0.0033 'International Tables Vol C Tables 4.2.6.8 and 6.1.1.4'
O O 0.0106 0.0060 'International Tables Vol C Tables 4.2.6.8 and 6.1.1.4'
S S 0.1246 0.1234 'International Tables Vol C Tables 4.2.6.8 and 6.1.1.4'

loop_
_geom_angle_atom_site_label_1
_geom_angle_atom_site_label_2
_geom_angle_atom_site_label_3
_geom_angle
C10 S1 C8 89.63(10)
O1 N1 O2 122.43(17)
O1 N1 C2 118.64(15)
O2 N1 C2 118.92(17)
O4 N2 O3 123.44(18)
O4 N2 C4 118.47(18)
O3 N2 C4 118.07(18)
C1 N3 N4 116.93(15)
C1 N3 H3 121.5
N4 N3 H3 121.5
C7 N4 N3 118.86(16)
C8 N5 C9 110.35(17)
N3 C1 C6 120.08(16)
N3 C1 C2 123.59(16)
C6 C1 C2 116.32(16)
C3 C2 C1 121.21(16)
C3 C2 N1 116.32(15)
C1 C2 N1 122.46(16)
C4 C3 C2 119.92(17)
C4 C3 H3A 120.0
C2 C3 H3A 120.0
C3 C4 C5 120.79(18)
C3 C4 N2 119.92(17)
C5 C4 N2 119.30(18)
C6 C5 C4 119.59(18)
C6 C5 H5 120.2
C4 C5 H5 120.2
C5 C6 C1 122.14(17)
C5 C6 H6 118.9
C1 C6 H6 118.9
N4 C7 C8 126.66(16)
N4 C7 C11 114.95(17)
C8 C7 C11 118.38(17)
N5 C8 C7 124.57(17)
N5 C8 S1 113.67(14)
C7 C8 S1 121.76(13)
C10 C9 N5 115.95(19)
C10 C9 H9 122.0
N5 C9 H9 122.0
C9 C10 S1 110.40(16)
C9 C10 H10 124.8
S1 C10 H10 124.8
C7 C11 H11A 109.5
C7 C11 H11B 109.5
H11A C11 H11B 109.5
C7 C11 H11C 109.5
H11A C11 H11C 109.5
H11B C11 H11C 109.5

loop_
_geom_bond_atom_site_label_1
_geom_bond_atom_site_label_2
_geom_bond_distance
_geom_bond_publ_flag
S1 C10 1.691(2) ?
S1 C8 1.7239(19) ?
N1 O1 1.225(2) ?
N1 O2 1.225(2) ?
N1 C2 1.447(2) ?
N2 O4 1.219(2) ?
N2 O3 1.221(2) ?
N2 C4 1.454(2) ?
N3 C1 1.356(2) y
N3 N4 1.373(2) y
N3 H3 0.8600 ?
N4 C7 1.290(2) y
N5 C8 1.324(2) ?
N5 C9 1.355(3) ?
C1 C6 1.405(2) ?
C1 C2 1.420(2) ?
C2 C3 1.383(2) ?
C3 C4 1.357(3) ?
C3 H3A 0.9300 ?
C4 C5 1.395(3) ?
C5 C6 1.359(3) ?
C5 H5 0.9300 ?
C6 H6 0.9300 ?
C7 C8 1.454(3) ?
C7 C11 1.505(3) ?
C9 C10 1.352(3) ?
C9 H9 0.9300 ?
C10 H10 0.9300 ?
C11 H11A 0.9600 ?
C11 H11B 0.9600 ?
C11 H11C 0.9600 ?

loop_
_geom_hbond_atom_site_label_D
_geom_hbond_atom_site_label_H
_geom_hbond_atom_site_label_A
_geom_hbond_site_symmetry_A
_geom_hbond_distance_DH
_geom_hbond_distance_HA
_geom_hbond_distance_DA
_geom_hbond_angle_DHA
_geom_hbond_publ_flag
N3 H3 O1 . 0.86 2.03 2.628(2) 126 y
N3 H3 N5 . 0.86 2.03 2.686(2) 133 y
C9 H9 O1 3_556 0.93 2.58 3.289(3) 133 y
